data_8101051
loop_
_publ_author_name
'Ramos Silva, M.'
'Matos Beja, A.'
'Paix\~ao, J. A.'
'Alte da Veiga, L.'

_publ_section_title
;
Crystal structure of catena-diaquadichloro-\m~2~-(methylglycine-O,O')-
manganese(II), C~3~H~11~Cl~2~MnNO~4~
;
_journal_issue 3
_journal_name_full 'Zeitschrift f\"ur Kristallographie - New Crystal Structures'
_journal_page_first 419
_journal_page_last 420
_journal_volume 216
_journal_year 2001
_chemical_formula_sum 'C3 H11 Cl2 Mn N O4'
_chemical_formula_weight 250.97
_space_group_IT_number 14
_symmetry_cell_setting monoclinic
_symmetry_space_group_name_Hall '-P 2ybc'
_symmetry_space_group_name_H-M 'P 1 21/c 1'
_cell_angle_alpha 90.00
_cell_angle_beta 95.83(5)
_cell_angle_gamma 90.00
_cell_formula_units_Z 4
_cell_length_a 8.314(8)
_cell_length_b 5.7765(10)
_cell_length_c 18.680(6)
_cell_measurement_temperature 293(2)
_cell_volume 892.4(9)
_diffrn_ambient_temperature 293(2)
_exptl_crystal_density_diffrn 1.868
_cod_original_sg_symbol_H-M 'P 21/c'
_cod_database_code 8101051

loop_
_symmetry_equiv_pos_as_xyz
'x, y, z'
'-x, y+1/2, -z+1/2'
'-x, -y, -z'
'x, -y-1/2, z-1/2'

loop_
_atom_site_label
_atom_site_type_symbol
_atom_site_fract_x
_atom_site_fract_y
_atom_site_fract_z
_atom_site_U_iso_or_equiv
_atom_site_adp_type
_atom_site_occupancy
_atom_site_symmetry_multiplicity
_atom_site_calc_flag
_atom_site_refinement_flags
_atom_site_disorder_assembly
_atom_site_disorder_group
Mn Mn 0.73203(14) 0.0766(2) 0.32598(6) 0.0210(4) Uani 1 4 d . . .
Cl2 Cl 0.9788(2) 0.3170(4) 0.36161(11) 0.0320(6) Uani 1 4 d . . .
Cl1 Cl 0.7533(3) -0.1559(4) 0.43900(11) 0.0336(6) Uani 1 4 d . . .
O3 O 0.5863(7) 0.3799(10) 0.3583(3) 0.0300(13) Uani 1 4 d D . .
H31 H 0.549(11) 0.418(19) 0.318(2) 0.045 Uiso 1 4 d D . .
H32 H 0.648(10) 0.475(14) 0.379(5) 0.045 Uiso 1 4 d D . .
O2 O 0.7313(7) 0.2241(10) 0.2163(3) 0.0281(13) Uani 1 4 d . . .
O1 O 0.5024(7) 0.4241(10) 0.2117(3) 0.0278(13) Uani 1 4 d . . .
O4 O 0.8653(10) -0.2066(12) 0.2823(4) 0.0464(18) Uani 1 4 d D . .
H41 H 0.887(15) -0.325(13) 0.306(6) 0.070 Uiso 1 4 d D . .
H42 H 0.886(15) -0.21(2) 0.240(2) 0.070 Uiso 1 4 d D . .
C2 C 0.6677(10) 0.4755(14) 0.1181(4) 0.0259(17) Uani 1 4 d . . .
H2A H 0.5708 0.4777 0.0845 0.031 Uiso 1 4 calc R . .
H2B H 0.7004 0.6346 0.1277 0.031 Uiso 1 4 calc R . .
N N 0.7980(8) 0.3531(13) 0.0846(4) 0.0297(16) Uani 1 4 d . . .
H7A H 0.8459 0.4539 0.0568 0.036 Uiso 1 4 calc R . .
H7B H 0.8731 0.3058 0.1197 0.036 Uiso 1 4 calc R . .
C3 C 0.7429(13) 0.1512(17) 0.0405(5) 0.042(2) Uani 1 4 d . . .
H3A H 0.7178 0.0263 0.0714 0.063 Uiso 1 4 calc R . .
H3B H 0.8268 0.1037 0.0120 0.063 Uiso 1 4 calc R . .
H3C H 0.6480 0.1920 0.0094 0.063 Uiso 1 4 calc R . .
C1 C 0.6290(9) 0.3641(13) 0.1874(4) 0.0206(16) Uani 1 4 d . . .

loop_
_atom_site_aniso_label
_atom_site_aniso_U_11
_atom_site_aniso_U_22
_atom_site_aniso_U_33
_atom_site_aniso_U_23
_atom_site_aniso_U_13
_atom_site_aniso_U_12
Mn 0.0225(7) 0.0196(7) 0.0212(7) 0.0009(5) 0.0031(4) 0.0002(5)
Cl2 0.0277(10) 0.0301(11) 0.0376(12) 0.0012(9) 0.0000(8) -0.0031(8)
Cl1 0.0547(13) 0.0240(11) 0.0217(10) 0.0027(8) 0.0012(9) 0.0016(9)
O3 0.039(3) 0.024(3) 0.026(3) -0.003(2) 0.000(3) 0.004(3)
O2 0.031(3) 0.031(3) 0.023(3) 0.008(2) 0.003(2) 0.007(3)
O1 0.029(3) 0.031(3) 0.023(3) 0.002(2) 0.003(2) 0.006(3)
O4 0.067(5) 0.029(4) 0.048(4) 0.010(3) 0.032(4) 0.017(3)
C2 0.032(4) 0.022(4) 0.024(4) 0.006(3) 0.007(3) 0.003(3)
N 0.032(4) 0.030(4) 0.029(4) 0.003(3) 0.014(3) -0.001(3)
C3 0.063(6) 0.031(5) 0.031(5) -0.003(4) -0.001(4) 0.007(5)
C1 0.023(4) 0.020(4) 0.019(4) -0.001(3) -0.001(3) -0.002(3)

loop_
_geom_bond_atom_site_label_1
_geom_bond_atom_site_label_2
_geom_bond_distance
_geom_bond_site_symmetry_2
_geom_bond_publ_flag
Mn O4 2.180(7) . ?
Mn O1 2.189(6) 2_645 ?
Mn O2 2.219(5) . ?
Mn O3 2.247(6) . ?
Mn Cl1 2.493(2) . ?
Mn Cl2 2.510(3) . ?
O3 H31 0.82(2) . ?
O3 H32 0.82(2) . ?
O2 C1 1.255(9) . ?
O1 C1 1.236(9) . ?
O1 Mn 2.189(6) 2_655 ?
O4 H41 0.82(2) . ?
O4 H42 0.82(2) . ?
C2 N 1.484(10) . ?
C2 C1 1.509(10) . ?
C2 H2A 0.9700 . ?
C2 H2B 0.9700 . ?
N C3 1.474(12) . ?
N H7A 0.9000 . ?
N H7B 0.9000 . ?
C3 H3A 0.9600 . ?
C3 H3B 0.9600 . ?
C3 H3C 0.9600 . ?
